data_7159436
loop_
_publ_author_name
'Moreno-Rodriguez, Nazaret'
'Borrego, L. Gabriel'
'Recio, Roc&#xed;o'
'Valdivia, Victoria'
'Nicasio, M. Carmen'
'&#xc1;lvarez, Eleuterio'
'Khiar, Noureddine'
'Fern&#xe1;ndez, Inmaculada'

_publ_section_title
;
 Synthesis and characterization of enantiopure chiral NH<sub>2</sub>/SO
 palladium complexes.
;
_journal_issue 28
_journal_name_full 'Organic &amp; biomolecular chemistry'
_journal_page_first 5827
_journal_page_last 5839
_journal_paper_doi 10.1039/d3ob00816a
_journal_volume 21
_journal_year 2023
_chemical_absolute_configuration rmad
_chemical_formula_moiety 'C14 H15 Cl2 N O Pd S'
_chemical_formula_sum 'C14 H15 Cl2 N O Pd S'
_chemical_formula_weight 422.63
_space_group_crystal_system orthorhombic
_space_group_IT_number 19
_space_group_name_Hall 'P 2ac 2ab'
_space_group_name_H-M_alt 'P 21 21 21'
_atom_sites_solution_hydrogens geom
_audit_creation_method SHELXL-2018/3
_audit_update_record
;
2023-05-09 deposited with the CCDC.	2023-06-27 downloaded from the CCDC.
;
_cell_angle_alpha 90
_cell_angle_beta 90
_cell_angle_gamma 90
_cell_formula_units_Z 4
_cell_length_a 6.148(2)
_cell_length_b 13.389(4)
_cell_length_c 20.420(6)
_cell_measurement_reflns_used 2516
_cell_measurement_temperature 193(2)
_cell_measurement_theta_max 30.44
_cell_measurement_theta_min 2.51
_cell_volume 1680.9(9)
_computing_cell_refinement 'Bruker SAINT'
_computing_data_collection 'Bruker APEX2'
_computing_data_reduction 'Bruker SAINT'
_computing_molecular_graphics 'Bruker SHELXTL'
_computing_publication_material 'Bruker SHELXTL'
_computing_structure_refinement 'SHELXL-2018/3 (Sheldrick, 2018)'
_computing_structure_solution 'SHELXS-97 (Sheldrick, 2008)'
_diffrn_ambient_temperature 193(2)
_diffrn_detector_area_resol_mean 8.26
_diffrn_measured_fraction_theta_full 0.993
_diffrn_measured_fraction_theta_max 0.993
_diffrn_measurement_device_type
;
 Bruker-Nonius X8kappa APEX II CCD area detector
;
_diffrn_measurement_method 'phi and omega scans with narrow frames'
_diffrn_radiation_monochromator graphite
_diffrn_radiation_source 'fine-focus sealed tube'
_diffrn_radiation_type MoK\a
_diffrn_radiation_wavelength 0.71073
_diffrn_reflns_av_R_equivalents 0.0639
_diffrn_reflns_av_unetI/netI 0.0897
_diffrn_reflns_Laue_measured_fraction_full 0.993
_diffrn_reflns_Laue_measured_fraction_max 0.993
_diffrn_reflns_limit_h_max 7
_diffrn_reflns_limit_h_min -7
_diffrn_reflns_limit_k_max 15
_diffrn_reflns_limit_k_min -15
_diffrn_reflns_limit_l_max 22
_diffrn_reflns_limit_l_min -24
_diffrn_reflns_number 8066
_diffrn_reflns_point_group_measured_fraction_full 0.986
_diffrn_reflns_point_group_measured_fraction_max 0.986
_diffrn_reflns_theta_full 25.242
_diffrn_reflns_theta_max 25.248
_diffrn_reflns_theta_min 1.995
_exptl_absorpt_coefficient_mu 1.540
_exptl_absorpt_correction_T_max 0.7454
_exptl_absorpt_correction_T_min 0.6030
_exptl_absorpt_correction_type multi-scans
_exptl_absorpt_process_details
;
program SADABS, Bruker (2001).
;
_exptl_crystal_colour yellow
_exptl_crystal_density_diffrn 1.670
_exptl_crystal_description needle
_exptl_crystal_F_000 840
_exptl_crystal_size_max 0.200
_exptl_crystal_size_mid 0.050
_exptl_crystal_size_min 0.020
_refine_diff_density_max 1.183
_refine_diff_density_min -1.218
_refine_diff_density_rms 0.145
_refine_ls_abs_structure_details
; 
 Flack x determined using 780 quotients [(I+)-(I-)]/[(I+)+(I-)] 
 (Parsons, Flack and Wagner, Acta Cryst. B69 (2013) 249-259). 
;
_refine_ls_abs_structure_Flack 0.06(4)
_refine_ls_extinction_method none
_refine_ls_goodness_of_fit_ref 1.091
_refine_ls_hydrogen_treatment constr
_refine_ls_matrix_type full
_refine_ls_number_parameters 181
_refine_ls_number_reflns 3004
_refine_ls_number_restraints 131
_refine_ls_restrained_S_all 1.078
_refine_ls_R_factor_all 0.0836
_refine_ls_R_factor_gt 0.0578
_refine_ls_shift/su_max 0.000
_refine_ls_shift/su_mean 0.000
_refine_ls_structure_factor_coef Fsqd
_refine_ls_weighting_details 'w=1/[\s^2^(Fo^2^)+(0.0582P)^2^+0.8475P] where P=(Fo^2^+2Fc^2^)/3'
_refine_ls_weighting_scheme calc
_refine_ls_wR_factor_gt 0.1222
_refine_ls_wR_factor_ref 0.1292
_reflns_Friedel_coverage 0.694
_reflns_Friedel_fraction_full 0.975
_reflns_Friedel_fraction_max 0.975
_reflns_number_gt 2376
_reflns_number_total 3004
_reflns_threshold_expression 'I > 2\s(I)'
_cod_data_source_file d3ob00816a2.cif
_cod_data_source_block 14_Sc_Rs
_cod_depositor_comments 'Adding full bibliography for 7159420--7159436.cif.'
_cod_database_code 7159436
_shelx_shelxl_version_number 2018/3
_shelx_space_group_comment
; 
The symmetry employed for this shelxl refinement is uniquely defined 
by the following loop, which should always be used as a source of 
symmetry information in preference to the above space-group names. 
They are only intended as comments. 
;
_shelx_estimated_absorpt_t_min 0.748
_shelx_estimated_absorpt_t_max 0.970

loop_
_space_group_symop_operation_xyz
'x, y, z'
'-x+1/2, -y, z+1/2'
'-x, y+1/2, -z+1/2'
'x+1/2, -y+1/2, -z'

loop_
_atom_site_label
_atom_site_type_symbol
_atom_site_fract_x
_atom_site_fract_y
_atom_site_fract_z
_atom_site_U_iso_or_equiv
_atom_site_adp_type
_atom_site_occupancy
_atom_site_site_symmetry_order
_atom_site_calc_flag
_atom_site_refinement_flags_posn
_atom_site_refinement_flags_adp
_atom_site_refinement_flags_occupancy
_atom_site_disorder_assembly
_atom_site_disorder_group
Pd1 Pd 0.71316(14) 0.71574(8) 0.08457(5) 0.0261(3) Uani 1 1 d . . . . .
Cl1 Cl 0.5459(6) 0.8516(3) 0.03456(16) 0.0315(8) Uani 1 1 d . . . . .
Cl2 Cl 0.9262(7) 0.8140(3) 0.1500(2) 0.0587(13) Uani 1 1 d . . . . .
S1 S 0.8493(5) 0.5813(3) 0.13174(15) 0.0305(8) Uani 1 1 d . . . . .
O1 O 1.0811(14) 0.5655(8) 0.1439(5) 0.040(3) Uani 1 1 d . . . . .
N1 N 0.5419(17) 0.6187(8) 0.0269(5) 0.028(3) Uani 1 1 d . . . . .
H1A H 0.402593 0.641173 0.023959 0.034 Uiso 1 1 calc R U . . .
H1B H 0.599724 0.620448 -0.014106 0.034 Uiso 1 1 calc R U . . .
C1 C 0.756(2) 0.4879(10) 0.0759(6) 0.035(3) Uani 1 1 d . . . . .
H1C H 0.861302 0.481052 0.039533 0.042 Uiso 1 1 calc R U . . .
H1D H 0.746646 0.422862 0.098762 0.042 Uiso 1 1 calc R U . . .
C2 C 0.536(2) 0.5145(10) 0.0485(6) 0.029(3) Uani 1 1 d . . . . .
H2 H 0.427058 0.508930 0.084709 0.034 Uiso 1 1 calc R U . . .
C3 C 0.472(2) 0.4407(11) -0.0052(7) 0.036(2) Uani 1 1 d . U . . .
C4 C 0.291(2) 0.3778(10) 0.0034(7) 0.042(2) Uani 1 1 d . U . . .
H4 H 0.204379 0.382971 0.041852 0.050 Uiso 1 1 calc R U . . .
C5 C 0.239(2) 0.3085(11) -0.0444(7) 0.048(2) Uani 1 1 d . U . . .
H5 H 0.113375 0.268200 -0.039360 0.057 Uiso 1 1 calc R U . . .
C6 C 0.365(2) 0.2973(12) -0.0979(7) 0.049(2) Uani 1 1 d . U . . .
H6 H 0.330811 0.248049 -0.129690 0.059 Uiso 1 1 calc R U . . .
C7 C 0.546(3) 0.3590(12) -0.1060(7) 0.047(2) Uani 1 1 d . U . . .
H7 H 0.634289 0.351779 -0.143936 0.057 Uiso 1 1 calc R U . . .
C8 C 0.599(2) 0.4305(12) -0.0596(7) 0.041(2) Uani 1 1 d . U . . .
H8 H 0.722754 0.472084 -0.065598 0.049 Uiso 1 1 calc R U . . .
C9 C 0.697(2) 0.5552(10) 0.2027(6) 0.036(2) Uani 1 1 d . U . . .
C10 C 0.512(2) 0.6079(11) 0.2160(7) 0.038(2) Uani 1 1 d . U . . .
H10 H 0.470342 0.660293 0.187218 0.045 Uiso 1 1 calc R U . . .
C11 C 0.385(2) 0.5883(12) 0.2687(7) 0.041(3) Uani 1 1 d . U . . .
H11 H 0.259065 0.627010 0.277903 0.050 Uiso 1 1 calc R U . . .
C14 C 0.758(2) 0.4781(11) 0.2420(6) 0.040(3) Uani 1 1 d . U . . .
H14 H 0.884217 0.440110 0.231957 0.049 Uiso 1 1 calc R U . . .
C12 C 0.448(3) 0.5069(13) 0.3101(7) 0.050(4) Uani 1 1 d . . . . .
H12 H 0.359290 0.488925 0.346443 0.060 Uiso 1 1 calc R U . . .
C13 C 0.633(3) 0.4553(13) 0.2976(7) 0.048(4) Uani 1 1 d . . . . .
H13 H 0.678587 0.403660 0.326400 0.057 Uiso 1 1 calc R U . . .

loop_
_atom_site_aniso_label
_atom_site_aniso_U_11
_atom_site_aniso_U_22
_atom_site_aniso_U_33
_atom_site_aniso_U_23
_atom_site_aniso_U_13
_atom_site_aniso_U_12
Pd1 0.0223(4) 0.0261(5) 0.0299(4) 0.0019(5) -0.0018(4) -0.0022(5)
Cl1 0.0313(17) 0.027(2) 0.0358(18) 0.0020(16) -0.0019(14) 0.0023(16)
Cl2 0.060(3) 0.044(3) 0.073(3) -0.009(2) -0.033(2) -0.010(2)
S1 0.0255(18) 0.035(2) 0.0311(17) 0.0029(16) -0.0054(14) 0.0028(15)
O1 0.019(5) 0.051(7) 0.051(6) 0.003(5) -0.009(4) 0.004(5)
N1 0.020(5) 0.021(7) 0.043(7) 0.002(5) -0.001(5) 0.004(5)
C1 0.036(8) 0.039(8) 0.028(6) -0.006(6) -0.001(6) 0.002(6)
C2 0.019(6) 0.033(9) 0.034(7) -0.002(6) 0.002(6) 0.002(6)
C3 0.034(4) 0.034(4) 0.040(4) 0.005(3) -0.002(3) 0.001(3)
C4 0.039(4) 0.038(4) 0.049(4) 0.006(3) -0.002(4) -0.002(4)
C5 0.047(4) 0.041(4) 0.055(4) 0.004(3) -0.005(3) -0.007(4)
C6 0.054(4) 0.043(4) 0.050(4) 0.003(4) -0.006(3) -0.005(4)
C7 0.053(4) 0.043(4) 0.045(4) 0.000(3) -0.003(3) -0.004(4)
C8 0.043(4) 0.039(4) 0.041(4) 0.002(3) -0.001(3) -0.002(4)
C9 0.035(4) 0.036(4) 0.037(4) 0.000(3) -0.005(4) -0.001(4)
C10 0.036(4) 0.039(4) 0.038(4) 0.003(4) -0.002(3) 0.000(3)
C11 0.037(5) 0.046(5) 0.040(4) 0.001(4) -0.001(4) -0.001(4)
C14 0.038(5) 0.043(5) 0.041(4) 0.004(4) -0.003(4) 0.001(4)
C12 0.056(10) 0.054(12) 0.039(8) 0.010(8) -0.007(8) -0.020(10)
C13 0.056(10) 0.049(11) 0.038(8) 0.018(7) 0.010(8) 0.012(9)

loop_
_atom_type_symbol
_atom_type_description
_atom_type_scat_dispersion_real
_atom_type_scat_dispersion_imag
_atom_type_scat_source
C C 0.0033 0.0016 'International Tables Vol C Tables 4.2.6.8 and 6.1.1.4'
H H 0.0000 0.0000 'International Tables Vol C Tables 4.2.6.8 and 6.1.1.4'
N N 0.0061 0.0033 'International Tables Vol C Tables 4.2.6.8 and 6.1.1.4'
O O 0.0106 0.0060 'International Tables Vol C Tables 4.2.6.8 and 6.1.1.4'
S S 0.1246 0.1234 'International Tables Vol C Tables 4.2.6.8 and 6.1.1.4'
Cl Cl 0.1484 0.1585 'International Tables Vol C Tables 4.2.6.8 and 6.1.1.4'
Pd Pd -0.9988 1.0072 'International Tables Vol C Tables 4.2.6.8 and 6.1.1.4'

loop_
_geom_angle_atom_site_label_1
_geom_angle_atom_site_label_2
_geom_angle_atom_site_label_3
_geom_angle
_geom_angle_site_symmetry_1
_geom_angle_site_symmetry_3
_geom_angle_publ_flag
N1 Pd1 S1 85.9(3) . . ?
N1 Pd1 Cl2 175.2(3) . . ?
S1 Pd1 Cl2 89.82(15) . . ?
N1 Pd1 Cl1 91.0(3) . . ?
S1 Pd1 Cl1 175.92(14) . . ?
Cl2 Pd1 Cl1 93.44(15) . . ?
O1 S1 C9 110.5(7) . . ?
O1 S1 C1 108.7(6) . . ?
C9 S1 C1 102.4(6) . . ?
O1 S1 Pd1 124.2(5) . . ?
C9 S1 Pd1 108.7(5) . . ?
C1 S1 Pd1 99.8(4) . . ?
C2 N1 Pd1 116.4(8) . . ?
C2 N1 H1A 108.2 . . ?
Pd1 N1 H1A 108.2 . . ?
C2 N1 H1B 108.2 . . ?
Pd1 N1 H1B 108.2 . . ?
H1A N1 H1B 107.3 . . ?
C2 C1 S1 111.1(9) . . ?
C2 C1 H1C 109.4 . . ?
S1 C1 H1C 109.4 . . ?
C2 C1 H1D 109.4 . . ?
S1 C1 H1D 109.4 . . ?
H1C C1 H1D 108.0 . . ?
N1 C2 C1 108.4(11) . . ?
N1 C2 C3 113.9(11) . . ?
C1 C2 C3 110.1(11) . . ?
N1 C2 H2 108.1 . . ?
C1 C2 H2 108.1 . . ?
C3 C2 H2 108.1 . . ?
C8 C3 C4 119.7(14) . . ?
C8 C3 C2 120.2(13) . . ?
C4 C3 C2 120.0(12) . . ?
C5 C4 C3 119.6(14) . . ?
C5 C4 H4 120.2 . . ?
C3 C4 H4 120.2 . . ?
C6 C5 C4 121.1(14) . . ?
C6 C5 H5 119.5 . . ?
C4 C5 H5 119.5 . . ?
C5 C6 C7 119.3(14) . . ?
C5 C6 H6 120.4 . . ?
C7 C6 H6 120.4 . . ?
C8 C7 C6 120.9(14) . . ?
C8 C7 H7 119.5 . . ?
C6 C7 H7 119.5 . . ?
C3 C8 C7 119.4(15) . . ?
C3 C8 H8 120.3 . . ?
C7 C8 H8 120.3 . . ?
C14 C9 C10 120.2(13) . . ?
C14 C9 S1 119.4(12) . . ?
C10 C9 S1 120.3(11) . . ?
C11 C10 C9 122.5(14) . . ?
C11 C10 H10 118.8 . . ?
C9 C10 H10 118.8 . . ?
C10 C11 C12 117.5(15) . . ?
C10 C11 H11 121.3 . . ?
C12 C11 H11 121.3 . . ?
C9 C14 C13 119.5(14) . . ?
C9 C14 H14 120.3 . . ?
C13 C14 H14 120.3 . . ?
C13 C12 C11 120.1(15) . . ?
C13 C12 H12 119.9 . . ?
C11 C12 H12 119.9 . . ?
C12 C13 C14 120.1(15) . . ?
C12 C13 H13 120.0 . . ?
C14 C13 H13 120.0 . . ?

loop_
_geom_bond_atom_site_label_1
_geom_bond_atom_site_label_2
_geom_bond_distance
_geom_bond_site_symmetry_2
_geom_bond_publ_flag
Pd1 N1 2.045(11) . ?
Pd1 S1 2.206(4) . ?
Pd1 Cl2 2.287(4) . ?
Pd1 Cl1 2.326(4) . ?
S1 O1 1.462(9) . ?
S1 C9 1.760(14) . ?
S1 C1 1.788(13) . ?
N1 C2 1.464(17) . ?
N1 H1A 0.9100 . ?
N1 H1B 0.9100 . ?
C1 C2 1.504(17) . ?
C1 H1C 0.9900 . ?
C1 H1D 0.9900 . ?
C2 C3 1.528(19) . ?
C2 H2 1.0000 . ?
C3 C8 1.364(19) . ?
C3 C4 1.408(19) . ?
C4 C5 1.383(19) . ?
C4 H4 0.9500 . ?
C5 C6 1.346(19) . ?
C5 H5 0.9500 . ?
C6 C7 1.40(2) . ?
C6 H6 0.9500 . ?
C7 C8 1.39(2) . ?
C7 H7 0.9500 . ?
C8 H8 0.9500 . ?
C9 C14 1.360(19) . ?
C9 C10 1.37(2) . ?
C10 C11 1.355(19) . ?
C10 H10 0.9500 . ?
C11 C12 1.43(2) . ?
C11 H11 0.9500 . ?
C14 C13 1.403(19) . ?
C14 H14 0.9500 . ?
C12 C13 1.36(2) . ?
C12 H12 0.9500 . ?
C13 H13 0.9500 . ?

loop_
_geom_hbond_atom_site_label_D
_geom_hbond_atom_site_label_H
_geom_hbond_atom_site_label_A
_geom_hbond_distance_DH
_geom_hbond_distance_HA
_geom_hbond_distance_DA
_geom_hbond_angle_DHA
_geom_hbond_site_symmetry_A
_geom_hbond_publ_flag
N1 H1A Cl1 0.91 2.50 3.321(11) 150.5 4_465 yes
N1 H1B Cl1 0.91 2.80 3.367(11) 121.6 4_565 yes

loop_
_geom_torsion_atom_site_label_1
_geom_torsion_atom_site_label_2
_geom_torsion_atom_site_label_3
_geom_torsion_atom_site_label_4
_geom_torsion
_geom_torsion_site_symmetry_1
_geom_torsion_site_symmetry_2
_geom_torsion_site_symmetry_3
_geom_torsion_site_symmetry_4
_geom_torsion_publ_flag
O1 S1 C1 C2 -165.9(9) . . . . ?
C9 S1 C1 C2 77.2(11) . . . . ?
Pd1 S1 C1 C2 -34.6(9) . . . . ?
Pd1 N1 C2 C1 -38.5(12) . . . . ?
Pd1 N1 C2 C3 -161.4(8) . . . . ?
S1 C1 C2 N1 47.7(12) . . . . ?
S1 C1 C2 C3 173.0(9) . . . . ?
N1 C2 C3 C8 62.2(17) . . . . ?
C1 C2 C3 C8 -59.8(17) . . . . ?
N1 C2 C3 C4 -122.4(13) . . . . ?
C1 C2 C3 C4 115.6(14) . . . . ?
C8 C3 C4 C5 -2(2) . . . . ?
C2 C3 C4 C5 -177.5(13) . . . . ?
C3 C4 C5 C6 3(2) . . . . ?
C4 C5 C6 C7 -2(2) . . . . ?
C5 C6 C7 C8 1(2) . . . . ?
C4 C3 C8 C7 1(2) . . . . ?
C2 C3 C8 C7 176.1(13) . . . . ?
C6 C7 C8 C3 0(2) . . . . ?
O1 S1 C9 C14 -37.2(14) . . . . ?
C1 S1 C9 C14 78.4(12) . . . . ?
Pd1 S1 C9 C14 -176.6(10) . . . . ?
O1 S1 C9 C10 146.8(11) . . . . ?
C1 S1 C9 C10 -97.6(12) . . . . ?
Pd1 S1 C9 C10 7.4(13) . . . . ?
C14 C9 C10 C11 2(2) . . . . ?
S1 C9 C10 C11 177.6(12) . . . . ?
C9 C10 C11 C12 -2(2) . . . . ?
C10 C9 C14 C13 -2(2) . . . . ?
S1 C9 C14 C13 -178.1(12) . . . . ?
C10 C11 C12 C13 3(2) . . . . ?
C11 C12 C13 C14 -3(2) . . . . ?
C9 C14 C13 C12 3(2) . . . . ?
